data_7111103
loop_
_publ_author_name
'Burke, Jacquelyn M.'
'Fox, Mark A.'
'Goeta, Andr\'es E.'
'Hughes, Andrew K.'
'Marder, Todd B.'

_publ_section_title
;
 Why are B2O2 rings rare?
;
_journal_issue 22
_journal_name_full 'Chemical Communications'
_journal_page_first 2217
_journal_paper_doi 10.1039/b006685k
_journal_year 2000
_chemical_formula_sum 'C18 H16 B2 F5 O P'
_chemical_formula_weight 395.90
_chemical_name_systematic
; 
 ? 
;
_space_group_IT_number 14
_symmetry_cell_setting monoclinic
_symmetry_space_group_name_Hall '-P 2yn'
_symmetry_space_group_name_H-M 'P 1 21/n 1'
_atom_sites_solution_hydrogens geom
_atom_sites_solution_primary direct
_atom_sites_solution_secondary difmap
_audit_creation_method SHELXL-97
_cell_angle_alpha 90.00
_cell_angle_beta 93.688(3)
_cell_angle_gamma 90.00
_cell_formula_units_Z 4
_cell_length_a 11.638(3)
_cell_length_b 12.174(3)
_cell_length_c 13.542(3)
_cell_measurement_reflns_used 617
_cell_measurement_temperature 150(2)
_cell_measurement_theta_max 21.10
_cell_measurement_theta_min 13.80
_cell_volume 1914.7(8)
_computing_cell_refinement 'SMART-NT V5.0 (Bruker, 1998a)'
_computing_data_collection 'SMART-NT V5.0 (Bruker, 1998a)'
_computing_data_reduction 'SAINT-NT V5.0 (Bruker, 1998b)'
_computing_molecular_graphics 'SHELXTL-NT V5.1 (Bruker, 1998c)'
_computing_structure_refinement 'SHELXL-97 (Sheldrick, 1997)'
_computing_structure_solution 'SHELXS-97 (Sheldrick, 1990)'
_diffrn_ambient_temperature 150(2)
_diffrn_measured_fraction_theta_full 0.931
_diffrn_measured_fraction_theta_max 0.931
_diffrn_measurement_device_type 'Bruker SMART-CCD'
_diffrn_measurement_method \w
_diffrn_radiation_monochromator graphite
_diffrn_radiation_source 'fine-focus sealed tube'
_diffrn_radiation_type MoK\a
_diffrn_radiation_wavelength 0.71073
_diffrn_reflns_av_R_equivalents 0.0390
_diffrn_reflns_av_sigmaI/netI 0.0340
_diffrn_reflns_limit_h_max 16
_diffrn_reflns_limit_h_min -16
_diffrn_reflns_limit_k_max 17
_diffrn_reflns_limit_k_min -17
_diffrn_reflns_limit_l_max 18
_diffrn_reflns_limit_l_min -18
_diffrn_reflns_number 22662
_diffrn_reflns_theta_full 30.49
_diffrn_reflns_theta_max 30.49
_diffrn_reflns_theta_min 2.24
_diffrn_standards_decay_% 0
_diffrn_standards_number 0
_exptl_absorpt_coefficient_mu 0.194
_exptl_absorpt_correction_type none
_exptl_crystal_colour colourless
_exptl_crystal_density_diffrn 1.373
_exptl_crystal_density_meas ?
_exptl_crystal_density_method 'not measured'
_exptl_crystal_description irregular
_exptl_crystal_F_000 808
_exptl_crystal_size_max 0.34
_exptl_crystal_size_mid 0.22
_exptl_crystal_size_min 0.18
_refine_diff_density_max 0.569
_refine_diff_density_min -0.404
_refine_diff_density_rms 0.055
_refine_ls_extinction_method none
_refine_ls_goodness_of_fit_ref 1.032
_refine_ls_hydrogen_treatment mixed
_refine_ls_matrix_type full
_refine_ls_number_parameters 248
_refine_ls_number_reflns 5437
_refine_ls_number_restraints 0
_refine_ls_restrained_S_all 1.032
_refine_ls_R_factor_all 0.0763
_refine_ls_R_factor_gt 0.0482
_refine_ls_shift/su_max 0.000
_refine_ls_shift/su_mean 0.000
_refine_ls_structure_factor_coef Fsqd
_refine_ls_weighting_details 'calc w=1/[\s^2^(Fo^2^)+(0.0553P)^2^+1.0293P] where P=(Fo^2^+2Fc^2^)/3'
_refine_ls_weighting_scheme calc
_refine_ls_wR_factor_gt 0.1137
_refine_ls_wR_factor_ref 0.1287
_reflns_number_gt 3923
_reflns_number_total 5437
_reflns_threshold_expression >2sigma(I)
_cod_data_source_file b006685ksup1.cif
_cod_data_source_block 2
_cod_depositor_comments
;
The following automatic conversions were performed:

'_exptl_crystal_density_meas' value 'not measured' was changed to '?'
- the value is perceived as not measured.

Automatic conversion script
Id: cif_fix_values 3008 2015-01-20 13:52:24Z robertas 
;
_cod_original_cell_volume 1914.6(8)
_cod_original_sg_symbol_H-M P2(1)/n
_cod_database_code 7111103

loop_
_symmetry_equiv_pos_as_xyz
'x, y, z'
'-x+1/2, y+1/2, -z+1/2'
'-x, -y, -z'
'x-1/2, -y-1/2, z-1/2'

loop_
_atom_site_label
_atom_site_type_symbol
_atom_site_fract_x
_atom_site_fract_y
_atom_site_fract_z
_atom_site_U_iso_or_equiv
_atom_site_adp_type
_atom_site_occupancy
_atom_site_symmetry_multiplicity
_atom_site_calc_flag
_atom_site_refinement_flags
H1P H 0.6516(18) 0.8099(18) 0.0665(16) 0.039(6) Uiso 1 1 d .
P1 P 0.69273(4) 0.73942(3) 0.12437(3) 0.02519(12) Uani 1 1 d .
C1 C 0.61611(15) 0.74317(14) 0.23419(13) 0.0274(4) Uani 1 1 d .
C2 C 0.50334(19) 0.7800(2) 0.22721(16) 0.0487(6) Uani 1 1 d .
H2 H 0.4705 0.8067 0.1675 0.058 Uiso 1 1 calc R
C3 C 0.4402(2) 0.7765(3) 0.3101(2) 0.0741(10) Uani 1 1 d .
H3 H 0.3638 0.7993 0.3060 0.089 Uiso 1 1 calc R
C4 C 0.4904(2) 0.7392(2) 0.39947(18) 0.0606(8) Uani 1 1 d .
H4 H 0.4474 0.7377 0.4550 0.073 Uiso 1 1 calc R
C5 C 0.6027(2) 0.70452(19) 0.40675(15) 0.0443(5) Uani 1 1 d .
H5 H 0.6361 0.6806 0.4672 0.053 Uiso 1 1 calc R
C6 C 0.66643(18) 0.70524(17) 0.32367(14) 0.0361(4) Uani 1 1 d .
H6 H 0.7422 0.6805 0.3278 0.043 Uiso 1 1 calc R
C7 C 0.67759(16) 0.60791(14) 0.06548(14) 0.0301(4) Uani 1 1 d .
C8 C 0.6349(2) 0.51840(16) 0.11493(16) 0.0418(5) Uani 1 1 d .
H8 H 0.6104 0.5267 0.1785 0.050 Uiso 1 1 calc R
C9 C 0.6288(2) 0.41654(18) 0.06916(18) 0.0508(6) Uani 1 1 d .
H9 H 0.6006 0.3563 0.1022 0.061 Uiso 1 1 calc R
C10 C 0.6645(2) 0.40442(18) -0.02478(19) 0.0513(6) Uani 1 1 d .
H10 H 0.6618 0.3355 -0.0545 0.062 Uiso 1 1 calc R
C11 C 0.7045(2) 0.4939(2) -0.07586(19) 0.0560(7) Uani 1 1 d .
H11 H 0.7271 0.4854 -0.1400 0.067 Uiso 1 1 calc R
C12 C 0.7107(2) 0.59653(18) -0.03068(17) 0.0471(5) Uani 1 1 d .
H12 H 0.7367 0.6571 -0.0646 0.057 Uiso 1 1 calc R
C13 C 0.84179(15) 0.77208(14) 0.14759(13) 0.0274(4) Uani 1 1 d .
C14 C 0.87832(16) 0.88052(15) 0.13719(14) 0.0323(4) Uani 1 1 d .
H14 H 0.8258 0.9352 0.1179 0.039 Uiso 1 1 calc R
C15 C 0.99403(18) 0.90569(19) 0.15597(16) 0.0411(5) Uani 1 1 d .
H15 H 1.0194 0.9774 0.1480 0.049 Uiso 1 1 calc R
C16 C 1.07124(18) 0.8250(2) 0.18624(16) 0.0453(5) Uani 1 1 d .
H16 H 1.1484 0.8429 0.1996 0.054 Uiso 1 1 calc R
C17 C 1.03524(19) 0.7176(2) 0.19696(17) 0.0491(6) Uani 1 1 d .
H17 H 1.0882 0.6637 0.2174 0.059 Uiso 1 1 calc R
C18 C 0.92044(18) 0.69015(18) 0.17722(16) 0.0398(5) Uani 1 1 d .
H18 H 0.8961 0.6179 0.1837 0.048 Uiso 1 1 calc R
F1 F 1.20413(12) 0.63868(11) 0.40271(10) 0.0513(3) Uani 1 1 d .
F2 F 1.15747(12) 0.49332(10) 0.30539(9) 0.0467(3) Uani 1 1 d .
F3 F 1.26426(12) 0.46864(15) 0.44982(11) 0.0675(5) Uani 1 1 d .
B1 B 1.17819(19) 0.52808(19) 0.40129(16) 0.0332(5) Uani 1 1 d .
O1 O 1.07138(11) 0.51062(10) 0.45721(9) 0.0303(3) Uani 1 1 d .
B2 B 0.95042(17) 0.55344(16) 0.45080(15) 0.0263(4) Uani 1 1 d .
F4 F 0.94367(11) 0.66415(8) 0.46373(9) 0.0410(3) Uani 1 1 d .
F5 F 0.88552(10) 0.51894(9) 0.36939(8) 0.0355(3) Uani 1 1 d .

loop_
_atom_site_aniso_label
_atom_site_aniso_U_11
_atom_site_aniso_U_22
_atom_site_aniso_U_33
_atom_site_aniso_U_23
_atom_site_aniso_U_13
_atom_site_aniso_U_12
P1 0.0276(2) 0.0248(2) 0.0238(2) 0.00392(16) 0.00683(16) 0.00048(17)
C1 0.0300(9) 0.0272(8) 0.0259(8) 0.0047(6) 0.0088(7) 0.0024(7)
C2 0.0363(11) 0.0763(16) 0.0349(11) 0.0227(11) 0.0124(9) 0.0204(11)
C3 0.0457(14) 0.130(3) 0.0492(15) 0.0374(16) 0.0244(12) 0.0423(16)
C4 0.0593(15) 0.0864(19) 0.0393(12) 0.0253(12) 0.0274(11) 0.0278(13)
C5 0.0515(13) 0.0547(13) 0.0274(10) 0.0134(9) 0.0086(9) 0.0144(10)
C6 0.0342(10) 0.0456(11) 0.0289(9) 0.0059(8) 0.0058(8) 0.0091(8)
C7 0.0309(9) 0.0286(8) 0.0314(9) 0.0006(7) 0.0067(7) -0.0018(7)
C8 0.0574(14) 0.0312(10) 0.0381(11) 0.0051(8) 0.0119(10) -0.0036(9)
C9 0.0698(16) 0.0289(10) 0.0546(14) 0.0033(9) 0.0101(12) -0.0078(10)
C10 0.0614(15) 0.0338(11) 0.0591(15) -0.0123(10) 0.0085(12) -0.0049(10)
C11 0.0762(18) 0.0465(13) 0.0482(14) -0.0149(10) 0.0248(13) -0.0114(12)
C12 0.0637(15) 0.0394(11) 0.0409(12) -0.0048(9) 0.0246(11) -0.0135(10)
C13 0.0272(8) 0.0327(9) 0.0230(8) 0.0019(6) 0.0076(7) 0.0001(7)
C14 0.0326(10) 0.0326(9) 0.0324(10) -0.0035(7) 0.0072(8) 0.0005(7)
C15 0.0380(11) 0.0462(11) 0.0397(11) -0.0055(9) 0.0068(9) -0.0099(9)
C16 0.0286(10) 0.0712(16) 0.0362(11) 0.0038(10) 0.0039(9) -0.0055(10)
C17 0.0356(11) 0.0674(15) 0.0442(12) 0.0210(11) 0.0026(9) 0.0107(10)
C18 0.0365(11) 0.0425(11) 0.0412(11) 0.0164(9) 0.0073(9) 0.0040(8)
F1 0.0531(8) 0.0496(7) 0.0536(8) -0.0150(6) 0.0226(6) -0.0199(6)
F2 0.0619(8) 0.0487(7) 0.0309(6) -0.0109(5) 0.0130(6) -0.0080(6)
F3 0.0418(8) 0.1087(13) 0.0536(9) 0.0283(8) 0.0165(7) 0.0355(8)
B1 0.0323(11) 0.0412(11) 0.0268(10) 0.0017(8) 0.0078(8) 0.0063(9)
O1 0.0273(6) 0.0351(7) 0.0290(7) 0.0096(5) 0.0054(5) 0.0070(5)
B2 0.0288(10) 0.0248(9) 0.0253(9) 0.0045(7) 0.0022(8) 0.0060(7)
F4 0.0506(7) 0.0226(5) 0.0493(7) 0.0033(5) -0.0006(6) 0.0077(5)
F5 0.0351(6) 0.0420(6) 0.0286(6) 0.0010(4) -0.0038(5) 0.0039(5)

loop_
_atom_type_symbol
_atom_type_description
_atom_type_scat_dispersion_real
_atom_type_scat_dispersion_imag
_atom_type_scat_source
C C 0.0033 0.0016 'International Tables Vol C Tables 4.2.6.8 and 6.1.1.4'
H H 0.0000 0.0000 'International Tables Vol C Tables 4.2.6.8 and 6.1.1.4'
B B 0.0013 0.0007 'International Tables Vol C Tables 4.2.6.8 and 6.1.1.4'
F F 0.0171 0.0103 'International Tables Vol C Tables 4.2.6.8 and 6.1.1.4'
P P 0.1023 0.0942 'International Tables Vol C Tables 4.2.6.8 and 6.1.1.4'
O O 0.0106 0.0060 'International Tables Vol C Tables 4.2.6.8 and 6.1.1.4'

loop_
_geom_angle_atom_site_label_1
_geom_angle_atom_site_label_2
_geom_angle_atom_site_label_3
_geom_angle
_geom_angle_site_symmetry_1
_geom_angle_site_symmetry_3
C1 P1 C13 112.28(9) . .
C1 P1 C7 110.72(8) . .
C13 P1 C7 110.09(8) . .
C1 P1 H1P 108.4(10) . .
C13 P1 H1P 106.8(10) . .
C7 P1 H1P 108.3(10) . .
C2 C1 C6 120.76(17) . .
C2 C1 P1 118.30(14) . .
C6 C1 P1 120.87(14) . .
C3 C2 C1 119.1(2) . .
C3 C2 H2 120.5 . .
C1 C2 H2 120.5 . .
C2 C3 C4 120.3(2) . .
C2 C3 H3 119.9 . .
C4 C3 H3 119.9 . .
C5 C4 C3 120.6(2) . .
C5 C4 H4 119.7 . .
C3 C4 H4 119.7 . .
C4 C5 C6 119.8(2) . .
C4 C5 H5 120.1 . .
C6 C5 H5 120.1 . .
C5 C6 C1 119.47(18) . .
C5 C6 H6 120.3 . .
C1 C6 H6 120.3 . .
C8 C7 C12 120.25(18) . .
C8 C7 P1 120.99(15) . .
C12 C7 P1 118.76(14) . .
C9 C8 C7 119.8(2) . .
C9 C8 H8 120.1 . .
C7 C8 H8 120.1 . .
C10 C9 C8 120.1(2) . .
C10 C9 H9 120.0 . .
C8 C9 H9 120.0 . .
C9 C10 C11 120.6(2) . .
C9 C10 H10 119.7 . .
C11 C10 H10 119.7 . .
C10 C11 C12 119.7(2) . .
C10 C11 H11 120.1 . .
C12 C11 H11 120.1 . .
C7 C12 C11 119.5(2) . .
C7 C12 H12 120.2 . .
C11 C12 H12 120.2 . .
C18 C13 C14 120.43(18) . .
C18 C13 P1 120.18(15) . .
C14 C13 P1 119.38(14) . .
C15 C14 C13 119.21(18) . .
C15 C14 H14 120.4 . .
C13 C14 H14 120.4 . .
C16 C15 C14 120.3(2) . .
C16 C15 H15 119.9 . .
C14 C15 H15 119.9 . .
C15 C16 C17 120.6(2) . .
C15 C16 H16 119.7 . .
C17 C16 H16 119.7 . .
C16 C17 C18 120.1(2) . .
C16 C17 H17 119.9 . .
C18 C17 H17 119.9 . .
C17 C18 C13 119.3(2) . .
C17 C18 H18 120.3 . .
C13 C18 H18 120.3 . .
F3 B1 F2 111.71(17) . .
F3 B1 F1 110.9(2) . .
F2 B1 F1 109.82(17) . .
F3 B1 O1 106.56(16) . .
F2 B1 O1 109.31(17) . .
F1 B1 O1 108.45(15) . .
B2 O1 B2 91.17(12) . 3_766
B2 O1 B1 136.21(14) . .
B2 O1 B1 132.48(14) 3_766 .
F5 B2 F4 112.06(15) . .
F5 B2 O1 114.18(15) . .
F4 B2 O1 113.49(16) . .
F5 B2 O1 113.33(15) . 3_766
F4 B2 O1 113.09(15) . 3_766
O1 B2 O1 88.83(12) . 3_766

loop_
_geom_bond_atom_site_label_1
_geom_bond_atom_site_label_2
_geom_bond_distance
_geom_bond_site_symmetry_2
P1 C1 1.7832(17) .
P1 C13 1.7877(19) .
P1 C7 1.7922(19) .
P1 H1P 1.24(2) .
C1 C2 1.384(3) .
C1 C6 1.390(3) .
C2 C3 1.381(3) .
C2 H2 0.9300 .
C3 C4 1.385(4) .
C3 H3 0.9300 .
C4 C5 1.372(3) .
C4 H4 0.9300 .
C5 C6 1.387(3) .
C5 H5 0.9300 .
C6 H6 0.9300 .
C7 C8 1.388(3) .
C7 C12 1.388(3) .
C8 C9 1.386(3) .
C8 H8 0.9300 .
C9 C10 1.371(3) .
C9 H9 0.9300 .
C10 C11 1.387(3) .
C10 H10 0.9300 .
C11 C12 1.391(3) .
C11 H11 0.9300 .
C12 H12 0.9300 .
C13 C18 1.395(3) .
C13 C14 1.397(3) .
C14 C15 1.388(3) .
C14 H14 0.9300 .
C15 C16 1.376(3) .
C15 H15 0.9300 .
C16 C17 1.384(4) .
C16 H16 0.9300 .
C17 C18 1.386(3) .
C17 H17 0.9300 .
C18 H18 0.9300 .
F1 B1 1.380(3) .
F2 B1 1.372(2) .
F3 B1 1.369(3) .
B1 O1 1.512(2) .
O1 B2 1.498(2) .
O1 B2 1.505(2) 3_766
B2 F5 1.362(2) .
B2 F4 1.362(2) .
B2 O1 1.505(2) 3_766

loop_
_geom_torsion_atom_site_label_1
_geom_torsion_atom_site_label_2
_geom_torsion_atom_site_label_3
_geom_torsion_atom_site_label_4
_geom_torsion
_geom_torsion_site_symmetry_1
_geom_torsion_site_symmetry_4
C13 P1 C1 C2 144.73(17) . .
C7 P1 C1 C2 -91.77(19) . .
C13 P1 C1 C6 -38.26(19) . .
C7 P1 C1 C6 85.24(18) . .
C6 C1 C2 C3 -1.3(4) . .
P1 C1 C2 C3 175.7(2) . .
C1 C2 C3 C4 1.6(5) . .
C2 C3 C4 C5 -0.5(5) . .
C3 C4 C5 C6 -0.9(5) . .
C4 C5 C6 C1 1.2(4) . .
C2 C1 C6 C5 -0.1(3) . .
P1 C1 C6 C5 -177.02(17) . .
C1 P1 C7 C8 -13.9(2) . .
C13 P1 C7 C8 110.84(18) . .
C1 P1 C7 C12 166.80(17) . .
C13 P1 C7 C12 -68.44(19) . .
C12 C7 C8 C9 2.1(3) . .
P1 C7 C8 C9 -177.17(18) . .
C7 C8 C9 C10 -0.3(4) . .
C8 C9 C10 C11 -1.4(4) . .
C9 C10 C11 C12 1.3(4) . .
C8 C7 C12 C11 -2.2(4) . .
P1 C7 C12 C11 177.0(2) . .
C10 C11 C12 C7 0.6(4) . .
C1 P1 C13 C18 85.83(17) . .
C7 P1 C13 C18 -38.03(18) . .
C1 P1 C13 C14 -93.24(16) . .
C7 P1 C13 C14 142.91(15) . .
C18 C13 C14 C15 0.5(3) . .
P1 C13 C14 C15 179.55(14) . .
C13 C14 C15 C16 -1.2(3) . .
C14 C15 C16 C17 1.0(3) . .
C15 C16 C17 C18 0.0(3) . .
C16 C17 C18 C13 -0.7(3) . .
C14 C13 C18 C17 0.5(3) . .
P1 C13 C18 C17 -178.60(16) . .
F3 B1 O1 B2 175.83(19) . .
F2 B1 O1 B2 -63.3(3) . .
F1 B1 O1 B2 56.4(3) . .
F3 B1 O1 B2 1.4(3) . 3_766
F2 B1 O1 B2 122.3(2) . 3_766
F1 B1 O1 B2 -118.0(2) . 3_766
B2 O1 B2 F5 -115.15(18) 3_766 .
B1 O1 B2 F5 69.0(3) . .
B2 O1 B2 F4 114.75(19) 3_766 .
B1 O1 B2 F4 -61.1(3) . .
B2 O1 B2 O1 0.0 3_766 3_766
B1 O1 B2 O1 -175.9(2) . 3_766
